data_7233389
loop_
_publ_author_name
'Audran, G\'erard'
'Bagryanskaya, Elena'
'Bagryanskaya, Irina'
'Edeleva, Mariya'
'Joly, Jean-Patrick'
'Marque, Sylvain R. A.'
'Iurchenkova, Anna'
'Kaletina, Polina'
'Cherkasov, Sergey'
'Hai, Tung To'
'Tretyakov, Evgeny'
'Zhivetyeva, Svetlana'

_publ_section_title
;
 How intramolecular coordination bonding (ICB) controls the homolysis of
 the C--ON bond in alkoxyamines
;
_journal_issue 44
_journal_name_full 'RSC Advances'
_journal_page_first 25776
_journal_paper_doi 10.1039/C9RA05334D
_journal_volume 9
_journal_year 2019
_chemical_formula_moiety 'C58 H76 F24 N6 O20 P2 Zn2'
_chemical_formula_sum 'C58 H76 F24 N6 O20 P2 Zn2'
_chemical_formula_weight 1825.93
_chemical_name_systematic
'cyclo-bis-(?-2-(1-((tert-Butyl(1-(diethoxyphosphoryl)- 2,2-dimethylpropyl)amino)oxy)ethyl)pyrazine-1,4-dioxide-kON-O:kOP=O- tetrakis(1,1,1,5,5,5-hexafluoropentane-2,4-dionato-k2O,O')dizinc(II)'
_space_group_crystal_system monoclinic
_space_group_IT_number 14
_space_group_name_Hall '-P 2yn'
_space_group_name_H-M_alt 'P 1 21/n 1'
_symmetry_space_group_name_Hall '-P 2yn'
_symmetry_space_group_name_H-M 'P 1 21/n 1'
_atom_sites_solution_hydrogens geom
_atom_sites_solution_primary direct
_atom_sites_solution_secondary difmap
_audit_creation_method SHELXL-97
_audit_update_record
;
2019-03-22 deposited with the CCDC.    2019-08-02 downloaded from the CCDC.
;
_cell_angle_alpha 90.00
_cell_angle_beta 105.424(2)
_cell_angle_gamma 90.00
_cell_formula_units_Z 2
_cell_length_a 15.7902(6)
_cell_length_b 11.3758(4)
_cell_length_c 23.2214(11)
_cell_measurement_reflns_used 9986
_cell_measurement_temperature 296(2)
_cell_measurement_theta_max 26.10
_cell_measurement_theta_min 2.23
_cell_volume 4020.9(3)
_computing_cell_refinement 'Bruker SAINT'
_computing_data_collection 'Bruker APEX2'
_computing_data_reduction 'Bruker SAINT'
_computing_molecular_graphics 'Bruker SHELXTL'
_computing_publication_material 'Bruker SHELXTL'
_computing_structure_refinement 'SHELXL-97 (Sheldrick, 2008)'
_computing_structure_solution 'SHELXS-97 (Sheldrick, 2008)'
_diffrn_ambient_temperature 296(2)
_diffrn_measured_fraction_theta_full 0.998
_diffrn_measured_fraction_theta_max 0.998
_diffrn_measurement_device_type 'Bruker APEX-II CCD'
_diffrn_measurement_method '\f and \w scans'
_diffrn_radiation_monochromator graphite
_diffrn_radiation_source 'sealed tube'
_diffrn_radiation_type MoK\a
_diffrn_radiation_wavelength 0.71073
_diffrn_reflns_av_R_equivalents 0.0446
_diffrn_reflns_av_sigmaI/netI 0.0293
_diffrn_reflns_limit_h_max 19
_diffrn_reflns_limit_h_min -19
_diffrn_reflns_limit_k_max 14
_diffrn_reflns_limit_k_min -14
_diffrn_reflns_limit_l_max 28
_diffrn_reflns_limit_l_min -25
_diffrn_reflns_number 41980
_diffrn_reflns_theta_full 26.02
_diffrn_reflns_theta_max 26.02
_diffrn_reflns_theta_min 3.10
_diffrn_standards_number 0
_exptl_absorpt_coefficient_mu 0.759
_exptl_absorpt_correction_T_max 0.8947
_exptl_absorpt_correction_T_min 0.7511
_exptl_absorpt_correction_type multi-scan
_exptl_absorpt_process_details SADABS-2008/1
_exptl_crystal_colour colourless
_exptl_crystal_density_diffrn 1.508
_exptl_crystal_density_method 'not measured'
_exptl_crystal_description prism
_exptl_crystal_F_000 1864
_exptl_crystal_size_max 0.40
_exptl_crystal_size_mid 0.25
_exptl_crystal_size_min 0.15
_refine_diff_density_max 0.679
_refine_diff_density_min -0.296
_refine_diff_density_rms 0.056
_refine_ls_extinction_method none
_refine_ls_goodness_of_fit_ref 1.060
_refine_ls_hydrogen_treatment constr
_refine_ls_matrix_type full
_refine_ls_number_parameters 594
_refine_ls_number_reflns 7893
_refine_ls_number_restraints 13
_refine_ls_restrained_S_all 1.082
_refine_ls_R_factor_all 0.0612
_refine_ls_R_factor_gt 0.0453
_refine_ls_shift/su_max 0.048
_refine_ls_shift/su_mean 0.002
_refine_ls_structure_factor_coef Fsqd
_refine_ls_weighting_details 'calc w=1/[\s^2^(Fo^2^)+(0.0721P)^2^+2.1344P] where P=(Fo^2^+2Fc^2^)/3'
_refine_ls_weighting_scheme calc
_refine_ls_wR_factor_gt 0.1217
_refine_ls_wR_factor_ref 0.1366
_reflns_number_gt 6253
_reflns_number_total 7893
_reflns_threshold_expression >2sigma(I)
_cod_data_source_file c9ra05334d2.cif
_cod_data_source_block 5_RSSR_am64
_cod_database_code 7233389

loop_
_symmetry_equiv_pos_as_xyz
'x, y, z'
'-x+1/2, y+1/2, -z+1/2'
'-x, -y, -z'
'x-1/2, -y-1/2, z-1/2'

loop_
_atom_site_label
_atom_site_type_symbol
_atom_site_fract_x
_atom_site_fract_y
_atom_site_fract_z
_atom_site_U_iso_or_equiv
_atom_site_adp_type
_atom_site_occupancy
_atom_site_symmetry_multiplicity
_atom_site_calc_flag
_atom_site_refinement_flags
_atom_site_disorder_assembly
_atom_site_disorder_group
Zn1 Zn 0.334037(18) 0.53923(3) 0.060878(14) 0.04452(12) Uani 1 1 d . . .
P1 P 0.44025(5) 0.56272(7) 0.20844(4) 0.0546(2) Uani 1 1 d . . .
O1 O 0.27195(13) 0.38313(18) 0.07107(10) 0.0595(5) Uani 1 1 d . . .
O2 O 0.23810(13) 0.54262(18) -0.02543(10) 0.0580(5) Uani 1 1 d . . .
O3 O 0.23974(13) 0.64471(19) 0.08579(10) 0.0612(5) Uani 1 1 d . . .
O4 O 0.38311(13) 0.69760(18) 0.03721(10) 0.0615(5) Uani 1 1 d . . .
O5 O 0.40824(13) 0.52714(17) 0.14548(9) 0.0546(5) Uani 1 1 d . . .
O6 O 0.49067(17) 0.68315(19) 0.21801(11) 0.0763(7) Uani 1 1 d . . .
O7 O 0.36286(17) 0.5854(3) 0.23690(12) 0.0871(8) Uani 1 1 d . . .
O8 O 0.58074(12) 0.46281(15) 0.17767(8) 0.0472(4) Uani 1 1 d . . .
O9 O 0.71029(19) 0.7611(2) 0.18020(11) 0.0872(8) Uani 1 1 d . . .
O10 O 0.42643(11) 0.45173(16) 0.02848(8) 0.0470(4) Uani 1 1 d . . .
N1 N 0.57635(15) 0.3978(2) 0.23096(10) 0.0490(5) Uani 1 1 d . . .
N2 N 0.67433(17) 0.7098(2) 0.13061(11) 0.0565(6) Uani 1 1 d . . .
N3 N 0.60437(13) 0.60142(18) 0.02365(9) 0.0409(5) Uani 1 1 d . . .
C1 C 0.1971(2) 0.3494(3) 0.04306(16) 0.0630(8) Uani 1 1 d . . .
C2 C 0.1406(2) 0.3987(3) -0.00669(17) 0.0706(9) Uani 1 1 d . . .
H2A H 0.0847 0.3671 -0.0212 0.085 Uiso 1 1 calc R . .
C3 C 0.16485(18) 0.4940(3) -0.03569(14) 0.0550(7) Uani 1 1 d . A .
C4 C 0.0946(2) 0.5470(4) -0.08791(19) 0.0787(11) Uani 1 1 d . . .
C5 C 0.1677(3) 0.2379(5) 0.0682(3) 0.1134(19) Uani 1 1 d . . .
C6 C 0.3423(2) 0.7919(3) 0.02773(16) 0.0639(8) Uani 1 1 d . C .
C7 C 0.2635(2) 0.8224(3) 0.03968(19) 0.0745(10) Uani 1 1 d . . .
H6 H 0.2395 0.8960 0.0280 0.089 Uiso 1 1 calc R . .
C8 C 0.2199(2) 0.7472(3) 0.06818(16) 0.0644(8) Uani 1 1 d . B .
C9 C 0.1360(3) 0.7937(5) 0.0823(3) 0.0964(14) Uani 1 1 d . . .
C10 C 0.3891(3) 0.8881(4) 0.0012(3) 0.0928(13) Uani 1 1 d . . .
C11 C 0.51455(19) 0.4600(3) 0.25880(12) 0.0515(7) Uani 1 1 d . . .
H28 H 0.4759 0.3980 0.2666 0.062 Uiso 1 1 calc R . .
C12 C 0.5639(2) 0.5097(3) 0.32360(13) 0.0633(8) Uani 1 1 d . . .
C13 C 0.4993(3) 0.5744(4) 0.35143(17) 0.0838(11) Uani 1 1 d . . .
H18 H 0.5278 0.5928 0.3924 0.126 Uiso 1 1 calc R . .
H17 H 0.4493 0.5251 0.3496 0.126 Uiso 1 1 calc R . .
H19 H 0.4804 0.6457 0.3297 0.126 Uiso 1 1 calc R . .
C14 C 0.6406(3) 0.5913(4) 0.32463(16) 0.0817(11) Uani 1 1 d . . .
H14 H 0.6638 0.6215 0.3643 0.123 Uiso 1 1 calc R . .
H15 H 0.6208 0.6553 0.2975 0.123 Uiso 1 1 calc R . .
H16 H 0.6856 0.5485 0.3128 0.123 Uiso 1 1 calc R . .
C15 C 0.6001(3) 0.4033(4) 0.36383(15) 0.0839(11) Uani 1 1 d . . .
H15A H 0.5530 0.3502 0.3640 0.126 Uiso 1 1 calc R . .
H15B H 0.6266 0.4299 0.4038 0.126 Uiso 1 1 calc R . .
H15C H 0.6434 0.3636 0.3487 0.126 Uiso 1 1 calc R . .
C16 C 0.5486(2) 0.2743(2) 0.20833(14) 0.0585(7) Uani 1 1 d . . .
C17 C 0.6212(3) 0.2262(3) 0.18302(18) 0.0780(10) Uani 1 1 d . . .
H17A H 0.6763 0.2301 0.2130 0.117 Uiso 1 1 calc R . .
H17B H 0.6246 0.2723 0.1491 0.117 Uiso 1 1 calc R . .
H17C H 0.6085 0.1460 0.1710 0.117 Uiso 1 1 calc R . .
C18 C 0.4618(2) 0.2683(3) 0.16145(17) 0.0768(10) Uani 1 1 d . . .
H23 H 0.4635 0.3189 0.1287 0.115 Uiso 1 1 calc R . .
H22 H 0.4156 0.2933 0.1785 0.115 Uiso 1 1 calc R . .
H21 H 0.4510 0.1890 0.1473 0.115 Uiso 1 1 calc R . .
C19 C 0.5451(3) 0.1987(3) 0.26248(17) 0.0807(11) Uani 1 1 d . . .
H25 H 0.5354 0.1180 0.2504 0.121 Uiso 1 1 calc R . .
H24 H 0.4979 0.2253 0.2781 0.121 Uiso 1 1 calc R . .
H26 H 0.5997 0.2055 0.2928 0.121 Uiso 1 1 calc R . .
C20 C 0.65624(17) 0.5352(2) 0.18789(12) 0.0476(6) Uani 1 1 d . . .
H7 H 0.6535 0.5941 0.2182 0.057 Uiso 1 1 calc R . .
C21 C 0.7430(2) 0.4717(3) 0.20736(16) 0.0668(9) Uani 1 1 d . . .
H8 H 0.7472 0.4155 0.1774 0.100 Uiso 1 1 calc R . .
H10 H 0.7470 0.4317 0.2444 0.100 Uiso 1 1 calc R . .
H9 H 0.7902 0.5274 0.2127 0.100 Uiso 1 1 calc R . .
C22 C 0.64504(16) 0.5960(2) 0.12901(11) 0.0417(5) Uani 1 1 d . . .
C23 C 0.61020(16) 0.5441(2) 0.07517(11) 0.0395(5) Uani 1 1 d . . .
H27 H 0.5899 0.4671 0.0740 0.047 Uiso 1 1 calc R . .
C24 C 0.6303(2) 0.7135(2) 0.02549(13) 0.0559(7) Uani 1 1 d . . .
H24A H 0.6244 0.7547 -0.0099 0.067 Uiso 1 1 calc R . .
C25 C 0.6647(2) 0.7671(3) 0.07789(15) 0.0670(9) Uani 1 1 d . . .
H25A H 0.6824 0.8452 0.0782 0.080 Uiso 1 1 calc R . .
C26 C 0.4522(4) 0.7856(4) 0.1886(3) 0.141(3) Uani 1 1 d D . .
H26A H 0.4393 0.7729 0.1458 0.169 Uiso 1 1 calc R . .
H26B H 0.3969 0.7992 0.1982 0.169 Uiso 1 1 calc R . .
C27 C 0.5034(6) 0.8846(5) 0.2030(5) 0.245(6) Uani 1 1 d D . .
H27A H 0.4734 0.9504 0.1807 0.367 Uiso 1 1 calc R . .
H27B H 0.5582 0.8724 0.1933 0.367 Uiso 1 1 calc R . .
H27C H 0.5145 0.9001 0.2450 0.367 Uiso 1 1 calc R . .
C28 C 0.2854(3) 0.5132(6) 0.2234(2) 0.1160(17) Uani 1 1 d . . .
H28A H 0.2638 0.5052 0.1803 0.139 Uiso 1 1 calc R . .
H28B H 0.3010 0.4354 0.2399 0.139 Uiso 1 1 calc R . .
C29 C 0.2176(5) 0.5588(9) 0.2461(4) 0.217(5) Uani 1 1 d . . .
H29A H 0.1678 0.5071 0.2357 0.326 Uiso 1 1 calc R . .
H29B H 0.2008 0.6351 0.2291 0.326 Uiso 1 1 calc R . .
H29C H 0.2380 0.5654 0.2887 0.326 Uiso 1 1 calc R . .
F1 F 0.0374(12) 0.602(2) -0.0701(5) 0.170(11) Uani 0.50(2) 1 d P A 1
F2 F 0.0527(17) 0.4693(10) -0.1265(7) 0.189(11) Uani 0.50(2) 1 d P A 1
F3 F 0.1239(6) 0.6209(16) -0.1191(6) 0.123(6) Uani 0.50(2) 1 d P A 1
F1' F 0.0167(4) 0.5113(16) -0.0934(7) 0.127(6) Uani 0.50(2) 1 d P A 2
F2' F 0.1109(8) 0.518(2) -0.1367(3) 0.180(9) Uani 0.50(2) 1 d P A 2
F3' F 0.0938(12) 0.6588(8) -0.0843(10) 0.164(10) Uani 0.50(2) 1 d P A 2
F4 F 0.0904(2) 0.2016(3) 0.04253(19) 0.1750(18) Uani 1 1 d . . .
F5 F 0.2234(3) 0.1538(3) 0.0693(3) 0.222(3) Uani 1 1 d . . .
F6 F 0.1690(3) 0.2516(5) 0.1235(2) 0.210(3) Uani 1 1 d . . .
F7 F 0.1013(6) 0.8854(8) 0.0509(6) 0.153(4) Uani 0.80(2) 1 d P B 1
F8 F 0.1538(6) 0.8224(14) 0.1394(3) 0.175(5) Uani 0.80(2) 1 d P B 1
F9 F 0.0750(4) 0.7145(6) 0.0734(7) 0.158(4) Uani 0.80(2) 1 d P B 1
F7' F 0.150(3) 0.899(2) 0.100(3) 0.150(19) Uani 0.20(2) 1 d P B 2
F8' F 0.1137(18) 0.736(3) 0.1191(18) 0.126(14) Uani 0.20(2) 1 d P B 2
F9' F 0.0725(16) 0.794(6) 0.0384(15) 0.191(17) Uani 0.20(2) 1 d PU B 2
F10 F 0.4316(9) 0.8458(7) -0.0357(4) 0.134(4) Uani 0.663(15) 1 d P C 1
F11 F 0.3402(8) 0.9683(13) -0.0252(10) 0.219(10) Uani 0.663(15) 1 d P C 1
F12 F 0.4553(9) 0.9294(11) 0.0449(3) 0.154(5) Uani 0.663(15) 1 d P C 1
F10' F 0.347(2) 0.903(3) -0.0565(7) 0.167(12) Uani 0.337(15) 1 d P C 2
F11' F 0.3801(16) 0.9945(10) 0.0200(13) 0.140(8) Uani 0.337(15) 1 d P C 2
F12' F 0.4636(9) 0.8703(18) 0.0037(18) 0.156(10) Uani 0.337(15) 1 d PU C 2

loop_
_atom_site_aniso_label
_atom_site_aniso_U_11
_atom_site_aniso_U_22
_atom_site_aniso_U_33
_atom_site_aniso_U_23
_atom_site_aniso_U_13
_atom_site_aniso_U_12
Zn1 0.03923(18) 0.04639(19) 0.0474(2) 0.00656(13) 0.01055(13) -0.00381(12)
P1 0.0534(4) 0.0597(4) 0.0498(4) -0.0007(3) 0.0123(3) 0.0086(3)
O1 0.0473(11) 0.0588(12) 0.0692(13) 0.0143(10) 0.0096(9) -0.0112(9)
O2 0.0460(11) 0.0663(13) 0.0599(13) 0.0117(10) 0.0110(9) -0.0052(9)
O3 0.0506(11) 0.0619(13) 0.0754(14) 0.0063(11) 0.0242(10) 0.0039(10)
O4 0.0505(11) 0.0512(11) 0.0847(16) 0.0153(11) 0.0215(10) -0.0046(9)
O5 0.0517(11) 0.0593(12) 0.0485(11) 0.0034(9) 0.0059(9) 0.0043(9)
O6 0.0863(17) 0.0525(12) 0.0771(16) -0.0042(11) -0.0010(13) 0.0010(11)
O7 0.0664(15) 0.121(2) 0.0761(17) -0.0134(16) 0.0239(13) 0.0198(15)
O8 0.0497(10) 0.0533(11) 0.0378(9) 0.0064(8) 0.0100(8) -0.0034(8)
O9 0.122(2) 0.0667(14) 0.0602(15) -0.0184(12) 0.0019(14) -0.0301(14)
O10 0.0398(9) 0.0662(12) 0.0329(9) -0.0016(8) 0.0059(7) -0.0048(8)
N1 0.0553(13) 0.0498(12) 0.0430(12) 0.0078(10) 0.0152(10) -0.0003(10)
N2 0.0669(15) 0.0460(13) 0.0511(14) -0.0061(11) 0.0061(12) -0.0100(11)
N3 0.0348(10) 0.0489(12) 0.0385(11) 0.0055(9) 0.0087(8) -0.0014(9)
C1 0.0517(17) 0.0588(18) 0.080(2) 0.0089(16) 0.0202(16) -0.0119(14)
C2 0.0414(15) 0.079(2) 0.085(2) 0.0059(19) 0.0046(15) -0.0167(15)
C3 0.0404(14) 0.0682(18) 0.0554(17) -0.0016(15) 0.0107(12) 0.0016(13)
C4 0.0516(19) 0.110(3) 0.068(2) 0.010(2) 0.0051(17) 0.004(2)
C5 0.077(3) 0.099(4) 0.151(5) 0.053(3) 0.007(3) -0.032(3)
C6 0.0601(18) 0.0515(17) 0.075(2) 0.0138(15) 0.0095(16) -0.0064(14)
C7 0.064(2) 0.0482(17) 0.108(3) 0.0138(18) 0.0167(19) 0.0057(15)
C8 0.0484(16) 0.0631(19) 0.079(2) -0.0070(17) 0.0113(15) 0.0060(14)
C9 0.070(3) 0.089(3) 0.134(5) -0.006(3) 0.033(3) 0.021(2)
C10 0.100(3) 0.063(2) 0.118(4) 0.024(3) 0.033(3) -0.011(2)
C11 0.0558(16) 0.0601(17) 0.0408(15) 0.0051(12) 0.0167(12) 0.0033(13)
C12 0.071(2) 0.081(2) 0.0392(15) -0.0030(15) 0.0169(14) 0.0010(17)
C13 0.091(3) 0.111(3) 0.053(2) -0.017(2) 0.0251(18) 0.009(2)
C14 0.081(2) 0.113(3) 0.0471(18) -0.0182(19) 0.0103(17) -0.017(2)
C15 0.100(3) 0.103(3) 0.0440(18) 0.0092(18) 0.0108(18) 0.013(2)
C16 0.0693(19) 0.0440(15) 0.0600(18) 0.0054(13) 0.0135(15) 0.0002(13)
C17 0.098(3) 0.062(2) 0.076(2) -0.0077(17) 0.026(2) 0.0098(19)
C18 0.086(2) 0.0487(17) 0.081(2) 0.0012(16) -0.0036(19) -0.0112(16)
C19 0.105(3) 0.0551(18) 0.078(2) 0.0202(17) 0.018(2) -0.0041(19)
C20 0.0460(14) 0.0587(16) 0.0373(13) 0.0024(12) 0.0094(11) -0.0033(12)
C21 0.0482(16) 0.084(2) 0.063(2) 0.0215(17) 0.0052(14) 0.0020(15)
C22 0.0406(13) 0.0420(13) 0.0408(13) 0.0013(10) 0.0078(10) -0.0027(10)
C23 0.0397(12) 0.0395(12) 0.0388(13) 0.0041(10) 0.0097(10) -0.0053(10)
C24 0.0651(18) 0.0469(15) 0.0520(17) 0.0129(13) 0.0093(14) -0.0061(13)
C25 0.086(2) 0.0416(15) 0.069(2) 0.0089(14) 0.0121(17) -0.0118(15)
C26 0.160(5) 0.062(3) 0.155(5) 0.009(3) -0.035(4) -0.002(3)
C27 0.285(12) 0.065(3) 0.312(12) 0.013(5) -0.049(9) -0.012(5)
C28 0.085(3) 0.177(5) 0.092(3) 0.002(3) 0.033(3) -0.028(3)
C29 0.104(5) 0.355(14) 0.220(9) -0.035(9) 0.092(6) 0.005(6)
F1 0.133(12) 0.27(2) 0.113(7) 0.044(12) 0.046(9) 0.141(15)
F2 0.199(19) 0.150(8) 0.134(10) -0.052(7) -0.101(11) 0.033(9)
F3 0.082(4) 0.170(12) 0.103(9) 0.074(8) 0.004(5) 0.009(6)
F1' 0.036(3) 0.172(11) 0.153(12) 0.063(9) -0.008(4) -0.009(5)
F2' 0.097(7) 0.38(3) 0.051(4) -0.037(7) -0.003(4) 0.011(10)
F3' 0.138(13) 0.091(5) 0.21(2) 0.037(7) -0.053(11) 0.019(6)
F4 0.113(2) 0.162(3) 0.220(4) 0.079(3) -0.009(2) -0.087(2)
F5 0.154(3) 0.089(2) 0.422(9) 0.102(4) 0.075(4) -0.001(2)
F6 0.235(5) 0.240(5) 0.147(3) 0.084(3) 0.038(3) -0.122(4)
F7 0.105(5) 0.125(6) 0.240(9) 0.051(6) 0.065(5) 0.066(5)
F8 0.146(6) 0.246(13) 0.141(6) -0.062(7) 0.055(4) 0.056(8)
F9 0.058(3) 0.130(4) 0.291(12) -0.006(6) 0.057(5) 0.003(3)
F7' 0.15(3) 0.102(16) 0.24(5) -0.03(2) 0.11(3) 0.022(16)
F8' 0.062(14) 0.19(3) 0.16(3) 0.03(2) 0.076(16) 0.040(15)
F9' 0.065(12) 0.26(3) 0.22(2) 0.04(2) -0.007(12) 0.054(19)
F10 0.191(11) 0.124(5) 0.109(5) 0.021(4) 0.079(6) -0.037(6)
F11 0.144(9) 0.146(11) 0.37(3) 0.192(15) 0.071(14) 0.033(9)
F12 0.186(10) 0.137(8) 0.147(6) -0.020(5) 0.057(6) -0.110(8)
F10' 0.20(3) 0.20(2) 0.095(9) 0.060(11) 0.029(9) -0.05(2)
F11' 0.157(18) 0.046(5) 0.24(2) 0.009(9) 0.095(15) -0.022(8)
F12' 0.070(7) 0.115(12) 0.30(2) 0.121(15) 0.086(12) 0.018(7)

loop_
_atom_type_symbol
_atom_type_description
_atom_type_scat_dispersion_real
_atom_type_scat_dispersion_imag
_atom_type_scat_source
C C 0.0033 0.0016 'International Tables Vol C Tables 4.2.6.8 and 6.1.1.4'
H H 0.0000 0.0000 'International Tables Vol C Tables 4.2.6.8 and 6.1.1.4'
N N 0.0061 0.0033 'International Tables Vol C Tables 4.2.6.8 and 6.1.1.4'
O O 0.0106 0.0060 'International Tables Vol C Tables 4.2.6.8 and 6.1.1.4'
F F 0.0171 0.0103 'International Tables Vol C Tables 4.2.6.8 and 6.1.1.4'
P P 0.1023 0.0942 'International Tables Vol C Tables 4.2.6.8 and 6.1.1.4'
Zn Zn 0.2839 1.4301 'International Tables Vol C Tables 4.2.6.8 and 6.1.1.4'

loop_
_geom_angle_atom_site_label_1
_geom_angle_atom_site_label_2
_geom_angle_atom_site_label_3
_geom_angle
_geom_angle_site_symmetry_1
O5 Zn1 O10 92.21(8) .
O5 Zn1 O1 90.02(8) .
O10 Zn1 O1 91.72(8) .
O5 Zn1 O4 98.95(9) .
O10 Zn1 O4 88.43(8) .
O1 Zn1 O4 171.02(8) .
O5 Zn1 O3 92.37(9) .
O10 Zn1 O3 172.82(8) .
O1 Zn1 O3 93.80(8) .
O4 Zn1 O3 85.41(8) .
O5 Zn1 O2 171.48(8) .
O10 Zn1 O2 93.40(7) .
O1 Zn1 O2 83.41(8) .
O4 Zn1 O2 87.62(8) .
O3 Zn1 O2 82.69(9) .
O5 P1 O7 111.49(14) .
O5 P1 O6 114.08(13) .
O7 P1 O6 102.75(16) .
O5 P1 C11 116.73(13) .
O7 P1 C11 105.99(15) .
O6 P1 C11 104.53(13) .
C1 O1 Zn1 127.9(2) .
C3 O2 Zn1 123.6(2) .
C8 O3 Zn1 125.2(2) .
C6 O4 Zn1 125.5(2) .
P1 O5 Zn1 155.64(13) .
C26 O6 P1 121.2(3) .
C28 O7 P1 122.0(3) .
C20 O8 N1 112.37(19) .
N3 O10 Zn1 115.44(14) 3_665
O8 N1 C11 108.23(19) .
O8 N1 C16 104.4(2) .
C11 N1 C16 115.3(2) .
O9 N2 C25 120.5(3) .
O9 N2 C22 121.3(2) .
C25 N2 C22 118.2(2) .
O10 N3 C24 120.0(2) 3_665
O10 N3 C23 120.9(2) 3_665
C24 N3 C23 119.1(2) .
O1 C1 C2 128.6(3) .
O1 C1 C5 113.6(3) .
C2 C1 C5 117.8(3) .
C1 C2 C3 121.8(3) .
C1 C2 H2A 119.1 .
C3 C2 H2A 119.1 .
O2 C3 C2 128.2(3) .
O2 C3 C4 114.6(3) .
C2 C3 C4 117.2(3) .
F1 C4 F1' 55.3(8) .
F1 C4 F2' 139.3(8) .
F1' C4 F2' 104.4(8) .
F1 C4 F3 105.1(9) .
F1' C4 F3 130.1(6) .
F2' C4 F3 58.4(8) .
F1 C4 F3' 57.3(8) .
F1' C4 F3' 107.5(8) .
F2' C4 F3' 109.2(11) .
F3 C4 F3' 52.5(8) .
F1 C4 F2 106.7(10) .
F1' C4 F2 54.2(8) .
F2' C4 F2 52.9(9) .
F3 C4 F2 104.5(10) .
F3' C4 F2 135.1(7) .
F1 C4 C3 111.7(5) .
F1' C4 C3 115.6(5) .
F2' C4 C3 109.0(7) .
F3 C4 C3 114.4(5) .
F3' C4 C3 111.0(6) .
F2 C4 C3 113.8(5) .
F4 C5 F6 105.3(5) .
F4 C5 F5 109.3(6) .
F6 C5 F5 103.9(5) .
F4 C5 C1 116.3(4) .
F6 C5 C1 110.8(5) .
F5 C5 C1 110.4(5) .
O4 C6 C7 129.1(3) .
O4 C6 C10 113.8(3) .
C7 C6 C10 117.0(3) .
C8 C7 C6 122.1(3) .
C8 C7 H6 118.9 .
C6 C7 H6 118.9 .
O3 C8 C7 128.7(3) .
O3 C8 C9 114.0(4) .
C7 C8 C9 117.3(3) .
F8' C9 F9' 105(2) .
F8' C9 F7' 111(2) .
F9' C9 F7' 107(2) .
F8' C9 F7 132.5(9) .
F9' C9 F7 53(3) .
F7' C9 F7 55(2) .
F8' C9 F9 52.1(19) .
F9' C9 F9 57(3) .
F7' C9 F9 140.4(13) .
F7 C9 F9 106.4(6) .
F8' C9 F8 56.5(19) .
F9' C9 F8 138.1(16) .
F7' C9 F8 58(2) .
F7 C9 F8 108.0(7) .
F9 C9 F8 106.5(8) .
F8' C9 C8 113.1(9) .
F9' C9 C8 112.5(16) .
F7' C9 C8 107.8(13) .
F7 C9 C8 114.3(5) .
F9 C9 C8 111.9(4) .
F8 C9 C8 109.5(5) .
F12' C10 F11 129.1(9) .
F12' C10 F10 45.0(17) .
F11 C10 F10 107.9(10) .
F12' C10 F12 56.8(16) .
F11 C10 F12 112.0(9) .
F10 C10 F12 101.1(6) .
F12' C10 F10' 107.2(17) .
F11 C10 F10' 48.6(10) .
F10 C10 F10' 66.3(12) .
F12 C10 F10' 142.9(10) .
F12' C10 F11' 109.7(13) .
F11 C10 F11' 51.5(8) .
F10 C10 F11' 132.7(9) .
F12 C10 F11' 63.4(9) .
F10' C10 F11' 98.6(13) .
F12' C10 C6 115.9(6) .
F11 C10 C6 114.6(7) .
F10 C10 C6 112.6(5) .
F12 C10 C6 107.9(5) .
F10' C10 C6 109.1(10) .
F11' C10 C6 114.7(9) .
N1 C11 C12 111.4(2) .
N1 C11 P1 114.06(18) .
C12 C11 P1 116.2(2) .
N1 C11 H28 104.6 .
C12 C11 H28 104.6 .
P1 C11 H28 104.6 .
C14 C12 C13 108.5(3) .
C14 C12 C15 107.7(3) .
C13 C12 C15 107.6(3) .
C14 C12 C11 114.6(3) .
C13 C12 C11 110.7(3) .
C15 C12 C11 107.5(3) .
C12 C13 H18 109.5 .
C12 C13 H17 109.5 .
H18 C13 H17 109.5 .
C12 C13 H19 109.5 .
H18 C13 H19 109.5 .
H17 C13 H19 109.5 .
C12 C14 H14 109.5 .
C12 C14 H15 109.5 .
H14 C14 H15 109.5 .
C12 C14 H16 109.5 .
H14 C14 H16 109.5 .
H15 C14 H16 109.5 .
C12 C15 H15A 109.5 .
C12 C15 H15B 109.5 .
H15A C15 H15B 109.5 .
C12 C15 H15C 109.5 .
H15A C15 H15C 109.5 .
H15B C15 H15C 109.5 .
C18 C16 C17 109.8(3) .
C18 C16 N1 114.4(2) .
C17 C16 N1 106.7(3) .
C18 C16 C19 110.0(3) .
C17 C16 C19 108.0(3) .
N1 C16 C19 107.7(3) .
C16 C17 H17A 109.5 .
C16 C17 H17B 109.5 .
H17A C17 H17B 109.5 .
C16 C17 H17C 109.5 .
H17A C17 H17C 109.5 .
H17B C17 H17C 109.5 .
C16 C18 H23 109.5 .
C16 C18 H22 109.5 .
H23 C18 H22 109.5 .
C16 C18 H21 109.5 .
H23 C18 H21 109.5 .
H22 C18 H21 109.5 .
C16 C19 H25 109.5 .
C16 C19 H24 109.5 .
H25 C19 H24 109.5 .
C16 C19 H26 109.5 .
H25 C19 H26 109.5 .
H24 C19 H26 109.5 .
O8 C20 C22 103.0(2) .
O8 C20 C21 115.4(2) .
C22 C20 C21 111.8(2) .
O8 C20 H7 108.8 .
C22 C20 H7 108.8 .
C21 C20 H7 108.8 .
C20 C21 H8 109.5 .
C20 C21 H10 109.5 .
H8 C21 H10 109.5 .
C20 C21 H9 109.5 .
H8 C21 H9 109.5 .
H10 C21 H9 109.5 .
C23 C22 N2 119.1(2) .
C23 C22 C20 123.9(2) .
N2 C22 C20 117.0(2) .
N3 C23 C22 121.5(2) .
N3 C23 H27 119.3 .
C22 C23 H27 119.3 .
N3 C24 C25 120.7(3) .
N3 C24 H24A 119.7 .
C25 C24 H24A 119.7 .
C24 C25 N2 121.3(3) .
C24 C25 H25A 119.3 .
N2 C25 H25A 119.3 .
C27 C26 O6 114.3(5) .
C27 C26 H26A 108.7 .
O6 C26 H26A 108.7 .
C27 C26 H26B 108.7 .
O6 C26 H26B 108.7 .
H26A C26 H26B 107.6 .
C26 C27 H27A 109.5 .
C26 C27 H27B 109.5 .
H27A C27 H27B 109.5 .
C26 C27 H27C 109.5 .
H27A C27 H27C 109.5 .
H27B C27 H27C 109.5 .
C29 C28 O7 113.2(6) .
C29 C28 H28A 108.9 .
O7 C28 H28A 108.9 .
C29 C28 H28B 108.9 .
O7 C28 H28B 108.9 .
H28A C28 H28B 107.8 .
C28 C29 H29A 109.5 .
C28 C29 H29B 109.5 .
H29A C29 H29B 109.5 .
C28 C29 H29C 109.5 .
H29A C29 H29C 109.5 .
H29B C29 H29C 109.5 .

loop_
_geom_bond_atom_site_label_1
_geom_bond_atom_site_label_2
_geom_bond_distance
_geom_bond_site_symmetry_2
Zn1 O5 2.007(2) .
Zn1 O10 2.0662(19) .
Zn1 O1 2.0722(19) .
Zn1 O4 2.0916(19) .
Zn1 O3 2.109(2) .
Zn1 O2 2.167(2) .
P1 O5 1.471(2) .
P1 O7 1.558(3) .
P1 O6 1.570(2) .
P1 C11 1.839(3) .
O1 C1 1.248(4) .
O2 C3 1.247(3) .
O3 C8 1.247(4) .
O4 C6 1.241(4) .
O6 C26 1.404(5) .
O7 C28 1.437(5) .
O8 C20 1.416(3) .
O8 N1 1.459(3) .
O9 N2 1.281(3) .
O10 N3 1.324(3) 3_665
N1 C11 1.485(4) .
N1 C16 1.523(4) .
N2 C25 1.360(4) .
N2 C22 1.371(3) .
N3 O10 1.324(3) 3_665
N3 C24 1.336(3) .
N3 C23 1.344(3) .
C1 C2 1.377(5) .
C1 C5 1.520(5) .
C2 C3 1.382(5) .
C2 H2A 0.9300 .
C3 C4 1.533(5) .
C4 F1 1.256(8) .
C4 F1' 1.268(7) .
C4 F2' 1.272(10) .
C4 F3 1.275(9) .
C4 F3' 1.275(10) .
C4 F2 1.306(9) .
C5 F4 1.277(5) .
C5 F6 1.288(8) .
C5 F5 1.294(7) .
C6 C7 1.388(5) .
C6 C10 1.539(5) .
C7 C8 1.374(5) .
C7 H6 0.9300 .
C8 C9 1.540(5) .
C9 F8' 1.20(2) .
C9 F9' 1.23(3) .
C9 F7' 1.26(2) .
C9 F7 1.308(8) .
C9 F9 1.295(8) .
C9 F8 1.319(9) .
C10 F12' 1.180(11) .
C10 F11 1.245(9) .
C10 F10 1.311(9) .
C10 F12 1.335(9) .
C10 F10' 1.337(19) .
C10 F11' 1.308(14) .
C11 C12 1.602(4) .
C11 H28 0.9800 .
C12 C14 1.520(5) .
C12 C13 1.533(5) .
C12 C15 1.543(5) .
C13 H18 0.9600 .
C13 H17 0.9600 .
C13 H19 0.9600 .
C14 H14 0.9600 .
C14 H15 0.9600 .
C14 H16 0.9600 .
C15 H15A 0.9600 .
C15 H15B 0.9600 .
C15 H15C 0.9600 .
C16 C18 1.508(5) .
C16 C17 1.522(5) .
C16 C19 1.537(4) .
C17 H17A 0.9600 .
C17 H17B 0.9600 .
C17 H17C 0.9600 .
C18 H23 0.9600 .
C18 H22 0.9600 .
C18 H21 0.9600 .
C19 H25 0.9600 .
C19 H24 0.9600 .
C19 H26 0.9600 .
C20 C22 1.500(4) .
C20 C21 1.509(4) .
C20 H7 0.9800 .
C21 H8 0.9600 .
C21 H10 0.9600 .
C21 H9 0.9600 .
C22 C23 1.360(3) .
C23 H27 0.9300 .
C24 C25 1.340(4) .
C24 H24A 0.9300 .
C25 H25A 0.9300 .
C26 C27 1.376(7) .
C26 H26A 0.9700 .
C26 H26B 0.9700 .
C27 H27A 0.9600 .
C27 H27B 0.9600 .
C27 H27C 0.9600 .
C28 C29 1.413(8) .
C28 H28A 0.9700 .
C28 H28B 0.9700 .
C29 H29A 0.9600 .
C29 H29B 0.9600 .
C29 H29C 0.9600 .

loop_
_geom_torsion_atom_site_label_1
_geom_torsion_atom_site_label_2
_geom_torsion_atom_site_label_3
_geom_torsion_atom_site_label_4
_geom_torsion
_geom_torsion_site_symmetry_1
_geom_torsion_site_symmetry_4
O5 Zn1 O1 C1 155.0(3) . .
O10 Zn1 O1 C1 -112.8(3) . .
O4 Zn1 O1 C1 -22.0(7) . .
O3 Zn1 O1 C1 62.6(3) . .
O2 Zn1 O1 C1 -19.6(3) . .
O5 Zn1 O2 C3 -12.9(7) . .
O10 Zn1 O2 C3 118.2(2) . .
O1 Zn1 O2 C3 26.8(2) . .
O4 Zn1 O2 C3 -153.5(2) . .
O3 Zn1 O2 C3 -67.9(2) . .
O5 Zn1 O3 C8 118.6(3) . .
O10 Zn1 O3 C8 -11.0(8) . .
O1 Zn1 O3 C8 -151.2(3) . .
O4 Zn1 O3 C8 19.8(3) . .
O2 Zn1 O3 C8 -68.3(3) . .
O5 Zn1 O4 C6 -110.6(3) . .
O10 Zn1 O4 C6 157.4(3) . .
O1 Zn1 O4 C6 66.3(7) . .
O3 Zn1 O4 C6 -18.9(3) . .
O2 Zn1 O4 C6 63.9(3) . .
O7 P1 O5 Zn1 49.5(4) . .
O6 P1 O5 Zn1 -66.4(4) . .
C11 P1 O5 Zn1 171.4(3) . .
O10 Zn1 O5 P1 153.9(3) . .
O1 Zn1 O5 P1 -114.3(3) . .
O4 Zn1 O5 P1 65.2(3) . .
O3 Zn1 O5 P1 -20.5(3) . .
O2 Zn1 O5 P1 -74.9(7) . .
O5 P1 O6 C26 54.3(5) . .
O7 P1 O6 C26 -66.5(5) . .
C11 P1 O6 C26 -177.1(4) . .
O5 P1 O7 C28 38.6(4) . .
O6 P1 O7 C28 161.2(4) . .
C11 P1 O7 C28 -89.4(4) . .
O5 Zn1 O10 N3 155.91(16) . 3_665
O1 Zn1 O10 N3 65.82(16) . 3_665
O4 Zn1 O10 N3 -105.19(16) . 3_665
O3 Zn1 O10 N3 -74.5(6) . 3_665
O2 Zn1 O10 N3 -17.68(16) . 3_665
C20 O8 N1 C11 100.0(2) . .
C20 O8 N1 C16 -136.7(2) . .
Zn1 O1 C1 C2 9.2(6) . .
Zn1 O1 C1 C5 -171.8(4) . .
O1 C1 C2 C3 4.8(6) . .
C5 C1 C2 C3 -174.2(4) . .
Zn1 O2 C3 C2 -25.6(5) . .
Zn1 O2 C3 C4 155.5(2) . .
C1 C2 C3 O2 5.3(6) . .
C1 C2 C3 C4 -175.8(4) . .
O2 C3 C4 F1 -108.9(16) . .
C2 C3 C4 F1 72.1(17) . .
O2 C3 C4 F1' -169.6(12) . .
C2 C3 C4 F1' 11.4(13) . .
O2 C3 C4 F2' 73.3(14) . .
C2 C3 C4 F2' -105.7(14) . .
O2 C3 C4 F3 10.3(13) . .
C2 C3 C4 F3 -168.8(12) . .
O2 C3 C4 F3' -46.9(16) . .
C2 C3 C4 F3' 134.0(16) . .
O2 C3 C4 F2 130.3(17) . .
C2 C3 C4 F2 -48.7(17) . .
O1 C1 C5 F4 177.6(5) . .
C2 C1 C5 F4 -3.3(8) . .
O1 C1 C5 F6 57.5(6) . .
C2 C1 C5 F6 -123.4(5) . .
O1 C1 C5 F5 -57.1(7) . .
C2 C1 C5 F5 122.0(5) . .
Zn1 O4 C6 C7 12.1(5) . .
Zn1 O4 C6 C10 -170.4(3) . .
O4 C6 C7 C8 3.2(6) . .
C10 C6 C7 C8 -174.2(4) . .
Zn1 O3 C8 C7 -14.0(5) . .
Zn1 O3 C8 C9 167.5(3) . .
C6 C7 C8 O3 -2.0(6) . .
C6 C7 C8 C9 176.4(4) . .
O3 C8 C9 F8' 15(3) . .
C7 C8 C9 F8' -163(3) . .
O3 C8 C9 F9' -104(4) . .
C7 C8 C9 F9' 78(4) . .
O3 C8 C9 F7' 138(3) . .
C7 C8 C9 F7' -40(3) . .
O3 C8 C9 F7 -162.2(9) . .
C7 C8 C9 F7 19.1(10) . .
O3 C8 C9 F9 -41.3(10) . .
C7 C8 C9 F9 140.1(9) . .
O3 C8 C9 F8 76.5(10) . .
C7 C8 C9 F8 -102.1(10) . .
O4 C6 C10 F12' -14(3) . .
C7 C6 C10 F12' 164(2) . .
O4 C6 C10 F11 159.2(14) . .
C7 C6 C10 F11 -23.0(15) . .
O4 C6 C10 F10 35.3(9) . .
C7 C6 C10 F10 -146.9(8) . .
O4 C6 C10 F12 -75.4(9) . .
C7 C6 C10 F12 102.4(9) . .
O4 C6 C10 F10' 106.9(17) . .
C7 C6 C10 F10' -75.3(17) . .
O4 C6 C10 F11' -143.7(15) . .
C7 C6 C10 F11' 34.1(16) . .
O8 N1 C11 C12 -115.6(2) . .
C16 N1 C11 C12 127.9(3) . .
O8 N1 C11 P1 18.4(3) . .
C16 N1 C11 P1 -98.1(2) . .
O5 P1 C11 N1 36.5(3) . .
O7 P1 C11 N1 161.3(2) . .
O6 P1 C11 N1 -90.5(2) . .
O5 P1 C11 C12 168.3(2) . .
O7 P1 C11 C12 -66.9(3) . .
O6 P1 C11 C12 41.2(3) . .
N1 C11 C12 C14 56.5(4) . .
P1 C11 C12 C14 -76.4(3) . .
N1 C11 C12 C13 179.6(3) . .
P1 C11 C12 C13 46.6(4) . .
N1 C11 C12 C15 -63.2(3) . .
P1 C11 C12 C15 163.9(2) . .
O8 N1 C16 C18 -59.1(3) . .
C11 N1 C16 C18 59.6(4) . .
O8 N1 C16 C17 62.5(3) . .
C11 N1 C16 C17 -178.8(2) . .
O8 N1 C16 C19 178.3(2) . .
C11 N1 C16 C19 -63.0(3) . .
N1 O8 C20 C22 -177.70(19) . .
N1 O8 C20 C21 60.1(3) . .
O9 N2 C22 C23 -177.7(3) . .
C25 N2 C22 C23 2.0(4) . .
O9 N2 C22 C20 0.6(4) . .
C25 N2 C22 C20 -179.8(3) . .
O8 C20 C22 C23 -36.5(3) . .
C21 C20 C22 C23 88.0(3) . .
O8 C20 C22 N2 145.3(2) . .
C21 C20 C22 N2 -90.2(3) . .
O10 N3 C23 C22 177.3(2) 3_665 .
C24 N3 C23 C22 -2.6(4) . .
N2 C22 C23 N3 0.4(4) . .
C20 C22 C23 N3 -177.7(2) . .
O10 N3 C24 C25 -177.4(3) 3_665 .
C23 N3 C24 C25 2.4(4) . .
N3 C24 C25 N2 -0.1(5) . .
O9 N2 C25 C24 177.5(3) . .
C22 N2 C25 C24 -2.2(5) . .
P1 O6 C26 C27 178.1(7) . .
P1 O7 C28 C29 -170.6(5) . .
